data_4068527
loop_
_publ_author_name
'Shih, Wei-Chih'
'Wang, Chun-Han'
'Chang, Yang-Ting'
'Yap, Glenn P. A.'
'Ong, Tiow-Gan'

_publ_section_title
;
 Synthesis and Structure of an Amino-Linked N-Heterocyclic Carbene and the
 Reactivity of its Aluminum Adduct
;
_journal_issue 4
_journal_name_full Organometallics
_journal_page_first 1060
_journal_paper_doi 10.1021/om800917j
_journal_volume 28
_journal_year 2009
_chemical_formula_sum 'C18 H28 Br N3'
_chemical_formula_weight 366.34
_chemical_name_systematic
;
 ?
;
_space_group_IT_number 14
_symmetry_cell_setting monoclinic
_symmetry_space_group_name_Hall '-P 2yn'
_symmetry_space_group_name_H-M 'P 1 21/n 1'
_atom_sites_solution_hydrogens geom
_atom_sites_solution_primary direct
_atom_sites_solution_secondary difmap
_audit_creation_method SHELXL-97
_cell_angle_alpha 90.00
_cell_angle_beta 105.4620(10)
_cell_angle_gamma 90.00
_cell_formula_units_Z 4
_cell_length_a 8.7287(3)
_cell_length_b 17.7547(5)
_cell_length_c 12.5192(4)
_cell_measurement_reflns_used 4909
_cell_measurement_temperature 150(2)
_cell_measurement_theta_max 25.25
_cell_measurement_theta_min 2.56
_cell_volume 1869.95(10)
_computing_cell_refinement 'SAINT (Bruker, 2002)'
_computing_data_collection 'SMART (Bruker, 2002)'
_computing_data_reduction SAINT
_computing_molecular_graphics 'SHELXTL (Sheldrick, 2001)'
_computing_publication_material 'SHELXTL (Sheldrick, 2001)'
_computing_structure_refinement 'SHELXL-97 (Sheldrick, 1997)'
_computing_structure_solution 'SHELXS-97 (Sheldrick, 1990)'
_diffrn_ambient_temperature 296(2)
_diffrn_detector_area_resol_mean 836.6
_diffrn_measured_fraction_theta_full 0.993
_diffrn_measured_fraction_theta_max 0.993
_diffrn_measurement_device_type 'Bruker AXS APEX diffractometer'
_diffrn_measurement_method \w
_diffrn_radiation_monochromator graphite
_diffrn_radiation_source 'fine-focus sealed tube'
_diffrn_radiation_type MoK\a
_diffrn_radiation_wavelength 0.71073
_diffrn_reflns_av_R_equivalents 0.0358
_diffrn_reflns_av_sigmaI/netI 0.0357
_diffrn_reflns_limit_h_max 10
_diffrn_reflns_limit_h_min -10
_diffrn_reflns_limit_k_max 17
_diffrn_reflns_limit_k_min -21
_diffrn_reflns_limit_l_max 14
_diffrn_reflns_limit_l_min -12
_diffrn_reflns_number 15687
_diffrn_reflns_theta_full 25.00
_diffrn_reflns_theta_max 25.03
_diffrn_reflns_theta_min 2.04
_diffrn_standards_decay_% 1
_diffrn_standards_interval_count 0
_diffrn_standards_interval_time 0
_diffrn_standards_number 0
_exptl_absorpt_coefficient_mu 2.200
_exptl_absorpt_correction_T_max 0.6407
_exptl_absorpt_correction_T_min 0.5359
_exptl_absorpt_correction_type multi-scan
_exptl_absorpt_process_details 'SADABS (Sheldrick, 2003)'
_exptl_crystal_density_diffrn 1.301
_exptl_crystal_density_method 'not measured'
_exptl_crystal_F_000 768
_exptl_crystal_size_max 0.30
_exptl_crystal_size_mid 0.20
_exptl_crystal_size_min 0.20
_refine_diff_density_max 0.508
_refine_diff_density_min -0.310
_refine_diff_density_rms 0.056
_refine_ls_extinction_method none
_refine_ls_goodness_of_fit_ref 1.027
_refine_ls_hydrogen_treatment mixed
_refine_ls_matrix_type full
_refine_ls_number_parameters 213
_refine_ls_number_reflns 3289
_refine_ls_number_restraints 0
_refine_ls_restrained_S_all 1.027
_refine_ls_R_factor_all 0.0479
_refine_ls_R_factor_gt 0.0338
_refine_ls_shift/su_max 0.000
_refine_ls_shift/su_mean 0.000
_refine_ls_structure_factor_coef Fsqd
_refine_ls_weighting_details 'calc w=1/[\s^2^(Fo^2^)+(0.0412P)^2^+0.5798P] where P=(Fo^2^+2Fc^2^)/3'
_refine_ls_weighting_scheme calc
_refine_ls_wR_factor_gt 0.0759
_refine_ls_wR_factor_ref 0.0810
_reflns_number_gt 2641
_reflns_number_total 3289
_reflns_threshold_expression >2sigma(I)
_cod_data_source_file om800917j_si_004.cif
_cod_data_source_block i9131
_cod_depositor_comments
;
The following automatic conversions were performed:

'_symmetry_cell_setting' value 'Monoclinic' changed to 'monoclinic'
according to /home/saulius/struct/CIF-dictionaries/cif_core.dic
dictionary named 'cif_core.dic' version 2.4.2 from 2011-04-26.

Automatic conversion script
Id: cif_fix_values 1715 2011-07-08 13:25:40Z adriana 
;
_cod_original_sg_symbol_H-M P2(1)/n
_cod_database_code 4068527

loop_
_symmetry_equiv_pos_as_xyz
'x, y, z'
'-x+1/2, y+1/2, -z+1/2'
'-x, -y, -z'
'x-1/2, -y-1/2, z-1/2'

loop_
_atom_site_label
_atom_site_type_symbol
_atom_site_fract_x
_atom_site_fract_y
_atom_site_fract_z
_atom_site_U_iso_or_equiv
_atom_site_adp_type
_atom_site_occupancy
_atom_site_symmetry_multiplicity
_atom_site_calc_flag
_atom_site_refinement_flags
Br Br 0.03262(3) 0.136192(14) 0.23942(2) 0.03726(12) Uani 1 1 d .
N1 N 0.7357(2) 0.10538(11) 0.73125(17) 0.0273(5) Uani 1 1 d .
N2 N 0.7791(2) 0.16154(12) 0.89037(17) 0.0291(5) Uani 1 1 d .
N3 N 0.4756(2) 0.20698(13) 0.91677(18) 0.0323(5) Uani 1 1 d .
H2 H 0.465(3) 0.2508(15) 0.883(2) 0.037(8) Uiso 1 1 d .
C1 C 0.7930(3) 0.07818(13) 0.5543(2) 0.0298(6) Uani 1 1 d .
C2 C 0.7380(3) 0.07344(14) 0.4398(2) 0.0338(6) Uani 1 1 d .
H2A H 0.8105 0.0636 0.3990 0.041 Uiso 1 1 calc R
C3 C 0.5792(3) 0.08284(13) 0.3840(2) 0.0324(6) Uani 1 1 d .
C4 C 0.4715(3) 0.09676(13) 0.4456(2) 0.0308(6) Uani 1 1 d .
H4A H 0.3643 0.1020 0.4091 0.037 Uiso 1 1 calc R
C5 C 0.5196(3) 0.10303(13) 0.5604(2) 0.0283(6) Uani 1 1 d .
C6 C 0.6811(3) 0.09385(13) 0.6123(2) 0.0262(6) Uani 1 1 d .
C7 C 0.9671(3) 0.06975(17) 0.6113(2) 0.0455(8) Uani 1 1 d .
H7A H 1.0013 0.1110 0.6616 0.068 Uiso 1 1 calc R
H7B H 1.0267 0.0697 0.5570 0.068 Uiso 1 1 calc R
H7C H 0.9844 0.0232 0.6518 0.068 Uiso 1 1 calc R
C8 C 0.5248(4) 0.07954(17) 0.2592(2) 0.0470(8) Uani 1 1 d .
H8A H 0.5985 0.1067 0.2287 0.071 Uiso 1 1 calc R
H8B H 0.4213 0.1019 0.2340 0.071 Uiso 1 1 calc R
H8C H 0.5201 0.0280 0.2355 0.071 Uiso 1 1 calc R
C9 C 0.3989(3) 0.11947(15) 0.6244(2) 0.0361(7) Uani 1 1 d .
H9A H 0.4192 0.0878 0.6888 0.054 Uiso 1 1 calc R
H9B H 0.2940 0.1097 0.5782 0.054 Uiso 1 1 calc R
H9C H 0.4071 0.1713 0.6469 0.054 Uiso 1 1 calc R
C10 C 0.7206(3) 0.17015(14) 0.7820(2) 0.0269(6) Uani 1 1 d .
H1 H 0.676(3) 0.2149(13) 0.7477(19) 0.022(6) Uiso 1 1 d .
C11 C 0.8060(3) 0.05311(14) 0.8120(2) 0.0331(6) Uani 1 1 d .
H11A H 0.8304 0.0033 0.8002 0.040 Uiso 1 1 calc R
C12 C 0.8323(3) 0.08825(15) 0.9106(2) 0.0344(6) Uani 1 1 d .
H12A H 0.8779 0.0670 0.9797 0.041 Uiso 1 1 calc R
C13 C 0.7650(3) 0.21761(15) 0.9730(2) 0.0344(6) Uani 1 1 d .
H13A H 0.7608 0.2676 0.9413 0.041 Uiso 1 1 calc R
H13B H 0.8577 0.2150 1.0362 0.041 Uiso 1 1 calc R
C14 C 0.6161(3) 0.20384(16) 1.0112(2) 0.0365(6) Uani 1 1 d .
H14A H 0.6225 0.1548 1.0463 0.044 Uiso 1 1 calc R
H14B H 0.6079 0.2417 1.0653 0.044 Uiso 1 1 calc R
C15 C 0.3225(3) 0.18257(14) 0.9359(2) 0.0333(6) Uani 1 1 d .
C16 C 0.2902(4) 0.21806(16) 1.0389(2) 0.0449(7) Uani 1 1 d .
H16A H 0.3719 0.2033 1.1033 0.067 Uiso 1 1 calc R
H16B H 0.1888 0.2013 1.0461 0.067 Uiso 1 1 calc R
H16C H 0.2894 0.2719 1.0320 0.067 Uiso 1 1 calc R
C17 C 0.1943(3) 0.20848(17) 0.8338(2) 0.0465(8) Uani 1 1 d .
H17A H 0.2131 0.1861 0.7687 0.070 Uiso 1 1 calc R
H17B H 0.1975 0.2623 0.8281 0.070 Uiso 1 1 calc R
H17C H 0.0918 0.1932 0.8406 0.070 Uiso 1 1 calc R
C18 C 0.3221(4) 0.09705(16) 0.9445(3) 0.0484(8) Uani 1 1 d .
H18A H 0.4090 0.0811 1.0050 0.073 Uiso 1 1 calc R
H18B H 0.3334 0.0754 0.8767 0.073 Uiso 1 1 calc R
H18C H 0.2237 0.0806 0.9573 0.073 Uiso 1 1 calc R

loop_
_atom_site_aniso_label
_atom_site_aniso_U_11
_atom_site_aniso_U_22
_atom_site_aniso_U_33
_atom_site_aniso_U_23
_atom_site_aniso_U_13
_atom_site_aniso_U_12
Br 0.03966(18) 0.03528(17) 0.03737(19) -0.00092(12) 0.01121(13) 0.00388(12)
N1 0.0247(11) 0.0291(11) 0.0287(13) -0.0022(9) 0.0081(10) 0.0020(9)
N2 0.0254(11) 0.0341(11) 0.0280(13) -0.0026(9) 0.0075(10) -0.0012(9)
N3 0.0332(13) 0.0367(13) 0.0282(13) 0.0032(10) 0.0100(10) -0.0002(10)
C1 0.0287(14) 0.0284(13) 0.0335(16) -0.0054(11) 0.0107(12) -0.0014(10)
C2 0.0395(16) 0.0314(14) 0.0371(17) -0.0059(12) 0.0219(14) -0.0014(11)
C3 0.0429(16) 0.0248(13) 0.0291(15) 0.0004(11) 0.0087(13) 0.0002(11)
C4 0.0278(14) 0.0294(14) 0.0315(16) 0.0012(11) 0.0017(12) 0.0018(11)
C5 0.0274(14) 0.0248(13) 0.0330(16) 0.0003(11) 0.0084(12) -0.0005(10)
C6 0.0284(14) 0.0251(13) 0.0257(15) -0.0021(10) 0.0085(12) -0.0002(10)
C7 0.0313(16) 0.0573(19) 0.050(2) -0.0151(15) 0.0155(14) 0.0012(13)
C8 0.067(2) 0.0422(17) 0.0297(17) -0.0011(12) 0.0090(15) -0.0020(14)
C9 0.0285(15) 0.0425(16) 0.0389(17) 0.0037(12) 0.0116(13) 0.0032(11)
C10 0.0256(14) 0.0269(13) 0.0279(16) 0.0010(11) 0.0067(12) 0.0005(11)
C11 0.0335(15) 0.0295(14) 0.0346(17) 0.0034(12) 0.0061(13) 0.0073(11)
C12 0.0306(15) 0.0383(15) 0.0322(16) 0.0057(12) 0.0044(12) 0.0035(12)
C13 0.0353(15) 0.0368(15) 0.0282(15) -0.0076(12) 0.0038(12) -0.0017(11)
C14 0.0414(16) 0.0435(16) 0.0255(15) -0.0030(12) 0.0103(13) 0.0015(13)
C15 0.0331(15) 0.0347(15) 0.0359(17) 0.0005(12) 0.0157(13) 0.0002(11)
C16 0.0558(19) 0.0442(17) 0.0427(18) 0.0022(14) 0.0269(15) 0.0073(14)
C17 0.0369(17) 0.0576(19) 0.0476(19) -0.0043(15) 0.0156(15) -0.0038(14)
C18 0.0531(19) 0.0410(17) 0.058(2) -0.0050(15) 0.0271(17) -0.0064(14)

loop_
_atom_type_symbol
_atom_type_description
_atom_type_scat_dispersion_real
_atom_type_scat_dispersion_imag
_atom_type_scat_source
C C 0.0033 0.0016 'International Tables Vol C Tables 4.2.6.8 and 6.1.1.4'
H H 0.0000 0.0000 'International Tables Vol C Tables 4.2.6.8 and 6.1.1.4'
N N 0.0061 0.0033 'International Tables Vol C Tables 4.2.6.8 and 6.1.1.4'
Br Br -0.2901 2.4595 'International Tables Vol C Tables 4.2.6.8 and 6.1.1.4'

loop_
_geom_angle_atom_site_label_1
_geom_angle_atom_site_label_2
_geom_angle_atom_site_label_3
_geom_angle
C10 N1 C11 108.0(2)
C10 N1 C6 124.2(2)
C11 N1 C6 127.8(2)
C10 N2 C12 108.4(2)
C10 N2 C13 124.3(2)
C12 N2 C13 126.7(2)
C14 N3 C15 117.1(2)
C2 C1 C6 116.9(2)
C2 C1 C7 120.8(2)
C6 C1 C7 122.2(2)
C3 C2 C1 122.5(2)
C2 C3 C4 118.4(2)
C2 C3 C8 121.0(2)
C4 C3 C8 120.6(2)
C3 C4 C5 121.7(2)
C4 C5 C6 117.5(2)
C4 C5 C9 120.1(2)
C6 C5 C9 122.4(2)
C1 C6 C5 122.9(2)
C1 C6 N1 118.6(2)
C5 C6 N1 118.4(2)
N2 C10 N1 109.1(2)
C12 C11 N1 106.9(2)
C11 C12 N2 107.5(2)
N2 C13 C14 110.7(2)
N3 C14 C13 110.1(2)
N3 C15 C18 108.8(2)
N3 C15 C16 113.1(2)
C18 C15 C16 110.3(2)
N3 C15 C17 105.5(2)
C18 C15 C17 110.2(2)
C16 C15 C17 108.8(2)

loop_
_geom_bond_atom_site_label_1
_geom_bond_atom_site_label_2
_geom_bond_distance
N1 C10 1.337(3)
N1 C11 1.389(3)
N1 C6 1.452(3)
N2 C10 1.325(3)
N2 C12 1.382(3)
N2 C13 1.465(3)
N3 C14 1.460(3)
N3 C15 1.484(3)
C1 C2 1.387(4)
C1 C6 1.392(3)
C1 C7 1.504(3)
C2 C3 1.386(4)
C3 C4 1.389(4)
C3 C8 1.508(3)
C4 C5 1.390(3)
C5 C6 1.395(3)
C5 C9 1.512(4)
C11 C12 1.348(4)
C13 C14 1.520(4)
C15 C18 1.522(4)
C15 C16 1.527(4)
C15 C17 1.528(4)

loop_
_geom_torsion_atom_site_label_1
_geom_torsion_atom_site_label_2
_geom_torsion_atom_site_label_3
_geom_torsion_atom_site_label_4
_geom_torsion
C6 C1 C2 C3 -0.7(4)
C7 C1 C2 C3 -178.3(2)
C1 C2 C3 C4 -0.7(4)
C1 C2 C3 C8 178.2(2)
C2 C3 C4 C5 1.4(4)
C8 C3 C4 C5 -177.4(2)
C3 C4 C5 C6 -0.8(3)
C3 C4 C5 C9 179.0(2)
C2 C1 C6 C5 1.4(4)
C7 C1 C6 C5 178.9(2)
C2 C1 C6 N1 -175.0(2)
C7 C1 C6 N1 2.5(3)
C4 C5 C6 C1 -0.7(4)
C9 C5 C6 C1 179.5(2)
C4 C5 C6 N1 175.7(2)
C9 C5 C6 N1 -4.1(3)
C10 N1 C6 C1 116.4(3)
C11 N1 C6 C1 -65.9(3)
C10 N1 C6 C5 -60.2(3)
C11 N1 C6 C5 117.5(3)
C12 N2 C10 N1 -0.7(3)
C13 N2 C10 N1 -172.1(2)
C11 N1 C10 N2 0.6(3)
C6 N1 C10 N2 178.7(2)
C10 N1 C11 C12 -0.2(3)
C6 N1 C11 C12 -178.2(2)
N1 C11 C12 N2 -0.3(3)
C10 N2 C12 C11 0.6(3)
C13 N2 C12 C11 171.7(2)
C10 N2 C13 C14 91.0(3)
C12 N2 C13 C14 -78.8(3)
C15 N3 C14 C13 170.3(2)
N2 C13 C14 N3 -58.7(3)
C14 N3 C15 C18 -74.5(3)
C14 N3 C15 C16 48.5(3)
C14 N3 C15 C17 167.3(2)
